data_2010740
loop_
_publ_author_name
'Yao, Youxin'
'Zeng, Wenju'
'Zhang, Bin'
'Liu, Yunqi'
'Zhu, Daoben'

_publ_section_title
;
 2,3,4,5-Tetrakis[(2-hydroxyethyl)thio]tetrathiafulvalene
 tetrafluoroborate
;
_journal_issue 3
_journal_name_full 'Acta Crystallographica Section C'
_journal_page_first e90
_journal_page_last e91
_journal_paper_doi 10.1107/S0108270100001219
_journal_volume 56
_journal_year 2000
_chemical_formula_iupac 'C14 H20 O4 S8 1+, B1 F4 1-'
_chemical_formula_moiety 'C14 H20 O4 S8 1+, B1 F4 1-'
_chemical_formula_sum 'C14 H20 B F4 O4 S8'
_chemical_formula_weight 595.59
_chemical_name_systematic
;
4,5-bis[(2-hydroxyethyl)thio]-2-{4,5-bis[(2-hydroxyethyl)thio]-1,3-dithiol-2-
ylidene}-1,3-dithiole
;
_space_group_IT_number 2
_symmetry_cell_setting triclinic
_symmetry_space_group_name_Hall '-P 1'
_symmetry_space_group_name_H-M 'P -1'
_audit_creation_method SHELXL-97
_cell_angle_alpha 71.333(3)
_cell_angle_beta 85.678(4)
_cell_angle_gamma 73.601(3)
_cell_formula_units_Z 2
_cell_length_a 9.7070(5)
_cell_length_b 11.5750(6)
_cell_length_c 11.5920(7)
_cell_measurement_reflns_used 3980
_cell_measurement_temperature 293(2)
_cell_measurement_theta_max 25.42
_cell_measurement_theta_min .912
_cell_volume 1183.58(12)
_computing_cell_refinement 'DENZO and SCALEPACK'
_computing_data_collection 'DENZO and SCALEPACK (Otwinowski & Minor, 1997)'
_computing_data_reduction 'DENZO and SCALEPACK'
_computing_publication_material SHELXL97
_computing_structure_refinement 'SHELXL97 (Sheldrick, 1997)'
_computing_structure_solution 'SHELXS97 (Sheldrick, 1997)'
_diffrn_ambient_temperature 293(2)
_diffrn_detector_area_resol_mean .84
_diffrn_measured_fraction_theta_full .912
_diffrn_measured_fraction_theta_max .912
_diffrn_measurement_device_type 'MacScience DIP 2030K image-plate system'
_diffrn_measurement_method \w
_diffrn_radiation_monochromator graphite
_diffrn_radiation_source 'fine-focus sealed tube'
_diffrn_radiation_type MoK\a
_diffrn_radiation_wavelength .71073
_diffrn_reflns_av_R_equivalents .0000
_diffrn_reflns_av_sigmaI/netI .0310
_diffrn_reflns_limit_h_max 0
_diffrn_reflns_limit_h_min -11
_diffrn_reflns_limit_k_max 13
_diffrn_reflns_limit_k_min -13
_diffrn_reflns_limit_l_max 13
_diffrn_reflns_limit_l_min -13
_diffrn_reflns_number 3980
_diffrn_reflns_theta_full 25.42
_diffrn_reflns_theta_max 25.42
_diffrn_reflns_theta_min 2.49
_exptl_absorpt_coefficient_mu .806
_exptl_absorpt_correction_type none
_exptl_crystal_colour 'dark green'
_exptl_crystal_density_diffrn 1.671
_exptl_crystal_density_method 'not measured'
_exptl_crystal_description block
_exptl_crystal_F_000 610
_exptl_crystal_size_max .25
_exptl_crystal_size_mid .15
_exptl_crystal_size_min .10
_refine_diff_density_max .804
_refine_diff_density_min -.465
_refine_ls_extinction_method none
_refine_ls_goodness_of_fit_ref 1.075
_refine_ls_hydrogen_treatment constr
_refine_ls_matrix_type full
_refine_ls_number_parameters 284
_refine_ls_number_reflns 3980
_refine_ls_number_restraints 21
_refine_ls_restrained_S_all 1.083
_refine_ls_R_factor_all .060
_refine_ls_R_factor_gt .055
_refine_ls_shift/su_max .001
_refine_ls_shift/su_mean .000
_refine_ls_structure_factor_coef Fsqd
_refine_ls_weighting_details 'calc w = 1/[\s^2^(Fo^2^)+(0.0676P)^2^+1.9465P] where P = (Fo^2^+2Fc^2^)/3'
_refine_ls_weighting_scheme calc
_refine_ls_wR_factor_ref .149
_reflns_number_gt 3623
_reflns_number_total 3980
_reflns_threshold_expression I>2\s(I)
_cod_data_source_file qa0207.cif
_cod_data_source_block I
_cod_original_cell_volume 1183.58(11)
_cod_database_code 2010740

loop_
_symmetry_equiv_pos_as_xyz
'x, y, z'
'-x, -y, -z'

loop_
_atom_site_label
_atom_site_fract_x
_atom_site_fract_y
_atom_site_fract_z
_atom_site_U_iso_or_equiv
_atom_site_adp_type
_atom_site_calc_flag
_atom_site_refinement_flags
_atom_site_occupancy
_atom_site_disorder_assembly
_atom_site_disorder_group
_atom_site_type_symbol
S1 .31412(11) .71973(9) .86598(8) .0440(2) Uani d . 1 . . S
S2 .51616(10) .53811(9) .76734(8) .0433(2) Uani d . 1 . . S
S3 .19900(11) .49342(9) 1.05265(9) .0463(3) Uani d . 1 . . S
S4 .40813(11) .30952(9) .96116(8) .0450(2) Uani d . 1 . . S
S5 .37452(13) .94793(9) .68362(9) .0529(3) Uani d . 1 . . S
S6 .61704(13) .73837(11) .57268(9) .0550(3) Uani d . 1 . . S
S7 .06311(12) .29691(10) 1.21829(9) .0531(3) Uani d . 1 . . S
S8 .31853(13) .08637(10) 1.13017(9) .0551(3) Uani d . 1 . . S
F1 .8136(7) .3574(4) .6852(5) .171(2) Uani d D 1 . . F
F2 .8134(5) .2442(4) .8731(3) .1185(14) Uani d D 1 . . F
F3 .8909(4) .1478(4) .7339(4) .1159(14) Uani d D 1 . . F
F4 .6640(4) .2395(5) .7453(6) .172(2) Uani d D 1 . . F
O1 .2341(7) .8653(4) .4824(4) .1145(18) Uani d . 1 . . O
H1 .2185 .8634 .4145 .172 Uiso calc R 1 . . H
O2 .7894(4) .7111(4) .3641(3) .0765(10) Uani d . 1 . . O
H2 .8166 .7417 .2952 .115 Uiso calc R 1 . . H
O3 -.1941(4) .3611(4) 1.3698(3) .0819(11) Uani d . 1 . . O
H3 -.2005 .2928 1.4168 .123 Uiso calc R 1 . . H
O4 .1144(4) .2241(4) .8847(3) .0767(10) Uani d . 1 . . O
H4 .0274 .2520 .8723 .115 Uiso calc R 1 . . H
B1 .7951(5) .2473(4) .7570(4) .0591(12) Uani d D 1 . . B
C1 .3818(4) .5646(3) .8699(3) .0404(8) Uani d . 1 . . C
C2 .3337(4) .4655(3) .9513(3) .0400(8) Uani d . 1 . . C
C3 .4056(4) .7827(3) .7373(3) .0414(8) Uani d . 1 . . C
C4 .5021(4) .6984(3) .6914(3) .0399(8) Uani d . 1 . . C
C5 .1955(4) .3362(3) 1.1154(3) .0411(8) Uani d . 1 . . C
C6 .2942(4) .2501(3) 1.0732(3) .0427(8) Uani d . 1 . . C
C7 .2022(5) .9987(4) .6063(4) .0640(12) Uani d . 1 . . C
H7A .1565 1.0845 .6042 .080 Uiso d R 1 . . H
H7B .1425 .9471 .6536 .080 Uiso d R 1 . . H
C8 .2087(7) .9902(5) .4798(5) .0791(16) Uani d . 1 . . C
H8A .1200 1.0398 .4379 .080 Uiso d R 1 . . H
H8B .2846 1.0241 .4365 .080 Uiso d R 1 . . H
C9 .6041(5) .6376(4) .4832(4) .0547(10) Uani d . 1 . . C
H9A .5070 .6327 .4829 .080 Uiso d R 1 . . H
H9B .6651 .5536 .5173 .080 Uiso d R 1 . . H
C10 .6517(6) .6946(5) .3574(4) .0664(12) Uani d . 1 . . C
H10A .6548 .6410 .3083 .080 Uiso d R 1 . . H
H10B .5852 .7753 .3208 .080 Uiso d R 1 . . H
C11 .0099(5) .4286(4) 1.2806(4) .0551(10) Uani d . 1 . . C
H11A -.0526 .5009 1.2249 .080 Uiso d R 1 . . H
H11B .0930 .4515 1.2949 .080 Uiso d R 1 . . H
C12 -.0675(5) .3859(5) 1.3979(4) .0608(11) Uani d . 1 . . C
H12A -.0065 .3109 1.4518 .080 Uiso d R 1 . . H
H12B -.0927 .4506 1.4371 .080 Uiso d R 1 . . H
C13 .2945(7) .0442(5) .9961(5) .0771(14) Uani d . 1 . . C
H13A .3250 -.0464 1.0165 .080 Uiso d R 1 . . H
H13B .3572 .0774 .9336 .080 Uiso d R 1 . . H
C14 .1493(7) .0900(5) .9450(6) .0829(16) Uani d . 1 . . C
H14A .1430 .0474 .8877 .080 Uiso d R 1 . . H
H14B .0821 .0708 1.0094 .080 Uiso d R 1 . . H

loop_
_atom_site_aniso_label
_atom_site_aniso_U_11
_atom_site_aniso_U_22
_atom_site_aniso_U_33
_atom_site_aniso_U_12
_atom_site_aniso_U_13
_atom_site_aniso_U_23
S1 .0496(5) .0433(5) .0387(5) -.0155(4) .0064(4) -.0111(4)
S2 .0482(5) .0418(5) .0394(5) -.0159(4) .0062(4) -.0101(4)
S3 .0515(6) .0409(5) .0445(5) -.0176(5) .0094(4) -.0083(4)
S4 .0551(6) .0443(5) .0377(5) -.0184(5) .0044(4) -.0123(4)
S5 .0678(7) .0407(5) .0525(6) -.0224(5) -.0057(5) -.0096(4)
S6 .0688(7) .0634(7) .0463(5) -.0399(6) .0189(5) -.0204(5)
S7 .0606(6) .0530(6) .0503(6) -.0298(5) .0140(5) -.0129(4)
S8 .0755(8) .0412(5) .0462(5) -.0202(5) -.0053(5) -.0051(4)
F1 .223(6) .096(3) .163(5) -.045(4) .093(4) -.016(3)
F2 .139(4) .140(3) .088(2) -.025(3) .007(2) -.065(2)
F3 .117(3) .109(3) .123(3) .019(2) -.019(2) -.076(2)
F4 .085(3) .187(5) .280(7) -.024(3) -.042(4) -.124(5)
O1 .208(6) .084(3) .071(3) -.068(3) -.030(3) -.018(2)
O2 .080(2) .099(3) .064(2) -.046(2) .0266(18) -.0294(19)
O3 .063(2) .111(3) .071(2) -.044(2) .0024(17) -.011(2)
O4 .070(2) .088(3) .074(2) -.032(2) -.0093(18) -.0163(19)
B1 .064(3) .054(3) .063(3) -.013(3) .006(2) -.027(2)
C1 .046(2) .0441(19) .0321(17) -.0187(17) .0020(14) -.0083(14)
C2 .047(2) .0424(19) .0308(16) -.0186(17) .0018(14) -.0071(14)
C3 .049(2) .0419(19) .0350(17) -.0205(17) .0006(15) -.0066(14)
C4 .046(2) .0424(19) .0343(17) -.0211(17) .0026(14) -.0084(14)
C5 .050(2) .0427(19) .0323(17) -.0225(17) -.0003(14) -.0047(14)
C6 .052(2) .0411(19) .0368(18) -.0202(18) -.0002(15) -.0080(15)
C7 .065(3) .048(2) .069(3) -.008(2) -.013(2) -.008(2)
C8 .110(5) .064(3) .061(3) -.037(3) -.025(3) .002(2)
C9 .062(3) .063(3) .049(2) -.028(2) .0101(19) -.0232(19)
C10 .077(3) .088(3) .047(2) -.036(3) .009(2) -.027(2)
C11 .054(2) .051(2) .060(2) -.020(2) .0089(19) -.0139(19)
C12 .055(3) .071(3) .058(3) -.022(2) .009(2) -.020(2)
C13 .097(4) .060(3) .081(3) -.025(3) .008(3) -.028(3)
C14 .093(4) .075(3) .091(4) -.039(3) -.017(3) -.022(3)

loop_
_atom_type_symbol
_atom_type_description
_atom_type_scat_dispersion_real
_atom_type_scat_dispersion_imag
_atom_type_scat_source
C C .0033 .0016 'International Tables Vol C Tables 4.2.6.8 and 6.1.1.4'
H H .0000 .0000 'International Tables Vol C Tables 4.2.6.8 and 6.1.1.4'
B B .0013 .0007 'International Tables Vol C Tables 4.2.6.8 and 6.1.1.4'
O O .0106 .0060 'International Tables Vol C Tables 4.2.6.8 and 6.1.1.4'
F F .0171 .0103 'International Tables Vol C Tables 4.2.6.8 and 6.1.1.4'
S S .1246 .1234 'International Tables Vol C Tables 4.2.6.8 and 6.1.1.4'

loop_
_geom_angle_atom_site_label_1
_geom_angle_atom_site_label_2
_geom_angle_atom_site_label_3
_geom_angle
_geom_angle_publ_flag
C1 S1 C3 95.98(17) yes
C1 S2 C4 95.67(17) yes
C2 S3 C5 95.67(18) yes
C2 S4 C6 95.78(17) yes
C3 S5 C7 102.11(19) yes
C4 S6 C9 101.87(18) yes
C5 S7 C11 102.88(18) yes
C6 S8 C13 103.4(2) yes
C8 O1 H1 109.5 no
C10 O2 H2 109.5 no
C12 O3 H3 109.5 no
C14 O4 H4 109.5 no
F4 B1 F1 111.5(5) yes
F4 B1 F3 109.0(4) yes
F1 B1 F3 111.7(4) yes
F4 B1 F2 108.4(4) yes
F1 B1 F2 106.2(4) yes
F3 B1 F2 109.9(4) yes
C2 C1 S1 122.8(3) yes
C2 C1 S2 122.0(3) yes
S1 C1 S2 115.18(19) yes
C1 C2 S4 122.9(3) yes
C1 C2 S3 121.5(3) yes
S4 C2 S3 115.59(19) yes
C4 C3 S1 116.7(3) yes
C4 C3 S5 125.7(3) yes
S1 C3 S5 117.5(2) yes
C3 C4 S6 124.9(3) yes
C3 C4 S2 115.9(3) yes
S6 C4 S2 119.1(2) yes
C6 C5 S3 116.3(3) yes
C6 C5 S7 123.2(3) yes
S3 C5 S7 120.3(2) yes
C5 C6 S4 116.5(3) yes
C5 C6 S8 124.2(3) yes
S4 C6 S8 119.2(2) yes
C8 C7 S5 114.9(4) yes
C8 C7 H7A 109.4 no
S5 C7 H7A 108.4 no
C8 C7 H7B 108.0 no
S5 C7 H7B 108.6 no
H7A C7 H7B 107.3 no
O1 C8 C7 110.7(4) yes
O1 C8 H8A 109.7 no
C7 C8 H8A 109.4 no
O1 C8 H8B 109.5 no
C7 C8 H8B 109.3 no
H8A C8 H8B 108.3 no
C10 C9 S6 107.3(3) yes
C10 C9 H9A 111.3 no
S6 C9 H9A 109.8 no
C10 C9 H9B 109.4 no
S6 C9 H9B 110.6 no
H9A C9 H9B 108.4 no
O2 C10 C9 109.0(4) yes
O2 C10 H10A 109.9 no
C9 C10 H10A 110.6 no
O2 C10 H10B 109.4 no
C9 C10 H10B 109.1 no
H10A C10 H10B 108.8 no
C12 C11 S7 107.4(3) yes
C12 C11 H11A 109.8 no
S7 C11 H11A 110.5 no
C12 C11 H11B 111.0 no
S7 C11 H11B 109.9 no
H11A C11 H11B 108.3 no
O3 C12 C11 108.3(4) yes
O3 C12 H12A 110.2 no
C11 C12 H12A 109.6 no
O3 C12 H12B 109.7 no
C11 C12 H12B 110.5 no
H12A C12 H12B 108.6 no
C14 C13 S8 115.8(4) yes
C14 C13 H13A 108.9 no
S8 C13 H13A 108.3 no
C14 C13 H13B 108.0 no
S8 C13 H13B 108.3 no
H13A C13 H13B 107.3 no
O4 C14 C13 110.3(4) yes
O4 C14 H14A 109.5 no
C13 C14 H14A 109.2 no
O4 C14 H14B 110.1 no
C13 C14 H14B 109.5 no
H14A C14 H14B 108.4 no

loop_
_geom_bond_atom_site_label_1
_geom_bond_atom_site_label_2
_geom_bond_site_symmetry_2
_geom_bond_distance
_geom_bond_publ_flag
S1 C1 . 1.715(4) yes
S1 C3 . 1.736(4) yes
S2 C1 . 1.727(4) yes
S2 C4 . 1.751(4) yes
S3 C2 . 1.722(4) yes
S3 C5 . 1.740(4) yes
S4 C2 . 1.715(4) yes
S4 C6 . 1.738(4) yes
S5 C3 . 1.754(4) yes
S5 C7 . 1.811(5) yes
S6 C4 . 1.734(3) yes
S6 C9 . 1.825(4) yes
S7 C5 . 1.742(4) yes
S7 C11 . 1.821(4) yes
S8 C6 . 1.748(4) yes
S8 C13 . 1.820(5) yes
F1 B1 . 1.333(5) yes
F2 B1 . 1.358(5) yes
F3 B1 . 1.349(5) yes
F4 B1 . 1.321(5) yes
O1 C8 . 1.387(6) yes
O1 H1 . .8200 no
O2 C10 . 1.414(6) yes
O2 H2 . .8200 no
O3 C12 . 1.421(5) yes
O3 H3 . .8200 no
O4 C14 . 1.434(6) yes
O4 H4 . .8200 no
C1 C2 . 1.403(5) yes
C3 C4 . 1.361(5) yes
C5 C6 . 1.361(6) yes
C7 C8 . 1.497(7) yes
C7 H7A . .9599 no
C7 H7B . .9639 no
C8 H8A . .9549 no
C8 H8B . .9645 no
C9 C10 . 1.494(6) yes
C9 H9A . .9600 no
C9 H9B . .9572 no
C10 H10A . .9602 no
C10 H10B . .9567 no
C11 C12 . 1.511(6) yes
C11 H11A . .9552 no
C11 H11B . .9584 no
C12 H12A . .9555 no
C12 H12B . .9613 no
C13 C14 . 1.456(8) yes
C13 H13A . .9592 no
C13 H13B . .9654 no
C14 H14A . .9595 no
C14 H14B . .9659 no
S4 S1 2_667 3.3560(10) yes
S3 S2 2_667 3.4560(10) yes

loop_
_geom_hbond_atom_site_label_D
_geom_hbond_atom_site_label_H
_geom_hbond_atom_site_label_A
_geom_hbond_site_symmetry_A
_geom_hbond_distance_DH
_geom_hbond_distance_HA
_geom_hbond_distance_DA
_geom_hbond_angle_DHA
_geom_hbond_publ_flag
O2 H2 O4 2_666 .820 2.089 2.891(5) 165.6 yes
O1 H1 F3 2_666 .820 2.145 2.930(5) 142.6 yes
O1 H1 F4 2_666 .820 2.546 3.224(7) 152.8 yes
O3 H3 O1 2_567 .820 1.932 2.748(6) 173.8 yes
O4 H4 F2 1_455 .820 2.104 2.875(6) 156.5 yes
